data_4078509
loop_
_publ_author_name
'Li, Yang'
'Wang, Wen-Hua'
'He, Ke-Han'
'Shi, Zhang-Jie'

_publ_section_title
;
 Mechanistic Insight into the Regioselective Palladation of Indole
 Derivatives: Tetranuclear Indolyl Palladacycles with High C2--Pd or
 C3--Pd Bond Selectivity
;
_journal_issue 12
_journal_name_full Organometallics
_journal_page_first 4397
_journal_paper_doi 10.1021/om300284t
_journal_volume 31
_journal_year 2012
_chemical_formula_moiety 'C56 H74 N2 O12 Pd4'
_chemical_formula_sum 'C56 H74 N2 O12 Pd4'
_chemical_formula_weight 1392.77
_space_group_IT_number 2
_symmetry_cell_setting triclinic
_symmetry_space_group_name_Hall '-P 1'
_symmetry_space_group_name_H-M 'P -1'
_atom_sites_solution_hydrogens geom
_atom_sites_solution_primary direct
_atom_sites_solution_secondary difmap
_audit_creation_method SHELXL-97
_cell_angle_alpha 111.25(3)
_cell_angle_beta 104.540(2)
_cell_angle_gamma 101.35(2)
_cell_formula_units_Z 1
_cell_length_a 10.0615(9)
_cell_length_b 12.7131(14)
_cell_length_c 13.9613(16)
_cell_measurement_reflns_used 3561
_cell_measurement_temperature 298(2)
_cell_measurement_theta_max 26.982
_cell_measurement_theta_min 2.877
_cell_volume 1526.9(5)
_computing_cell_refinement 'Bruker SMART'
_computing_data_collection 'Bruker SMART'
_computing_data_reduction 'Bruker SAINT'
_computing_molecular_graphics 'Bruker SHELXTL'
_computing_publication_material 'Bruker SHELXTL'
_computing_structure_refinement 'SHELXL-97 (Sheldrick, 1997)'
_computing_structure_solution 'SHELXS-97 (Sheldrick, 1990)'
_diffrn_ambient_temperature 298(2)
_diffrn_measured_fraction_theta_full 0.971
_diffrn_measured_fraction_theta_max 0.971
_diffrn_measurement_device_type 'CCD area detector'
_diffrn_measurement_method 'phi and omega scans'
_diffrn_radiation_monochromator graphite
_diffrn_radiation_source 'fine-focus sealed tube'
_diffrn_radiation_type MoK\a
_diffrn_radiation_wavelength 0.71073
_diffrn_reflns_av_R_equivalents 0.0326
_diffrn_reflns_av_sigmaI/netI 0.0676
_diffrn_reflns_limit_h_max 11
_diffrn_reflns_limit_h_min -11
_diffrn_reflns_limit_k_max 15
_diffrn_reflns_limit_k_min -13
_diffrn_reflns_limit_l_max 16
_diffrn_reflns_limit_l_min -14
_diffrn_reflns_number 7699
_diffrn_reflns_theta_full 25.01
_diffrn_reflns_theta_max 25.01
_diffrn_reflns_theta_min 1.67
_exptl_absorpt_coefficient_mu 1.215
_exptl_absorpt_correction_T_max 0.7844
_exptl_absorpt_correction_T_min 0.6757
_exptl_absorpt_correction_type multi-scan
_exptl_absorpt_process_details sadabs
_exptl_crystal_colour 'dark red'
_exptl_crystal_density_diffrn 1.515
_exptl_crystal_density_method 'not measured'
_exptl_crystal_description block
_exptl_crystal_F_000 704
_exptl_crystal_size_max 0.35
_exptl_crystal_size_mid 0.30
_exptl_crystal_size_min 0.21
_refine_diff_density_max 3.450
_refine_diff_density_min -2.305
_refine_diff_density_rms 0.208
_refine_ls_extinction_method none
_refine_ls_goodness_of_fit_ref 1.073
_refine_ls_hydrogen_treatment constr
_refine_ls_matrix_type full
_refine_ls_number_parameters 446
_refine_ls_number_reflns 5213
_refine_ls_number_restraints 0
_refine_ls_restrained_S_all 1.073
_refine_ls_R_factor_all 0.1146
_refine_ls_R_factor_gt 0.0797
_refine_ls_shift/su_max 0.001
_refine_ls_shift/su_mean 0.000
_refine_ls_structure_factor_coef Fsqd
_refine_ls_weighting_details
;
calc w=1/[\s^2^(Fo^2^)+(0.1250P)^2^+17.2876P] where P=(Fo^2^+2Fc^2^)/3
;
_refine_ls_weighting_scheme calc
_refine_ls_wR_factor_gt 0.1982
_refine_ls_wR_factor_ref 0.2502
_reflns_number_gt 3614
_reflns_number_total 5213
_reflns_threshold_expression >2sigma(I)
_cod_data_source_file om300284t_si_002.cif
_cod_data_source_block 10
_cod_depositor_comments
;
The following automatic conversions were performed:

'_symmetry_cell_setting' value 'Triclinic' changed to 'triclinic'
according to /home/saulius/struct/CIF-dictionaries/cif_core.dic
dictionary named 'cif_core.dic' version 2.4.1 from 2010-06-29.

Automatic conversion script
Id: cif_fix_values 1891 2012-01-12 08:04:46Z andrius 
;
_cod_original_cell_volume 1527.0(3)
_cod_original_sg_symbol_H-M P-1
_cod_database_code 4078509

loop_
_symmetry_equiv_pos_as_xyz
'x, y, z'
'-x, -y, -z'

loop_
_atom_site_label
_atom_site_type_symbol
_atom_site_fract_x
_atom_site_fract_y
_atom_site_fract_z
_atom_site_U_iso_or_equiv
_atom_site_adp_type
_atom_site_occupancy
_atom_site_symmetry_multiplicity
_atom_site_calc_flag
_atom_site_refinement_flags
_atom_site_disorder_assembly
_atom_site_disorder_group
Pd1 Pd 0.49559(9) 0.44931(7) 0.33187(7) 0.0383(3) Uani 1 1 d . . .
Pd2 Pd 0.35420(9) 0.34141(7) 0.44952(7) 0.0384(3) Uani 1 1 d . . .
N1 N 0.4596(12) 0.6539(9) 0.2481(8) 0.051(3) Uani 1 1 d . . .
O1 O 0.2967(10) 0.3931(8) 0.2181(7) 0.055(2) Uani 1 1 d . . .
O2 O 0.1877(10) 0.3104(9) 0.3077(7) 0.062(2) Uani 1 1 d . . .
O3 O 0.5094(10) 0.2777(8) 0.2697(7) 0.055(2) Uani 1 1 d . . .
O4 O 0.4035(10) 0.1985(8) 0.3628(7) 0.055(2) Uani 1 1 d . . .
O5 O 0.6799(9) 0.5152(6) 0.4554(6) 0.0393(18) Uani 1 1 d . . .
O6 O 0.1139(17) 0.1630(15) 0.5631(15) 0.124(5) Uani 1 1 d . . .
C1 C 0.3451(15) 0.6692(12) 0.2835(10) 0.053(3) Uani 1 1 d . A .
C2 C 0.5572(14) 0.6354(11) 0.3232(10) 0.049(3) Uani 1 1 d . A .
H2 H 0.6448 0.6257 0.3183 0.058 Uiso 1 1 calc R . .
C3 C 0.5091(13) 0.6329(10) 0.4082(9) 0.042(3) Uani 1 1 d . . .
C4 C 0.3704(14) 0.6576(11) 0.3824(10) 0.048(3) Uani 1 1 d . A .
C5 C 0.2715(14) 0.6706(11) 0.4351(11) 0.054(3) Uani 1 1 d . . .
H5A H 0.2864 0.6623 0.5001 0.065 Uiso 1 1 calc R A .
C6 C 0.1481(16) 0.6967(13) 0.3894(13) 0.065(4) Uani 1 1 d . A .
H6 H 0.0815 0.7066 0.4248 0.078 Uiso 1 1 calc R . .
C7 C 0.1253(17) 0.7075(13) 0.2922(13) 0.068(4) Uani 1 1 d . . .
H7 H 0.0427 0.7244 0.2632 0.082 Uiso 1 1 calc R A .
C8 C 0.2192(15) 0.6943(12) 0.2377(11) 0.058(3) Uani 1 1 d . A .
H8 H 0.2018 0.7015 0.1720 0.070 Uiso 1 1 calc R . .
C9 C 0.501(16) 0.673(16) 0.159(18) 0.05(2) Uani 0.51(18) 1 d P A 1
C10 C 0.398(11) 0.614(8) 0.059(6) 0.058(15) Uani 0.51(18) 1 d P A 1
H10 H 0.3092 0.5659 0.0502 0.070 Uiso 0.51(18) 1 calc PR A 1
C11 C 0.419(13) 0.623(9) -0.037(6) 0.06(2) Uani 0.51(18) 1 d P A 1
H11 H 0.3479 0.5813 -0.1063 0.072 Uiso 0.51(18) 1 calc PR A 1
C12 C 0.551(16) 0.696(9) -0.016(6) 0.062(18) Uani 0.51(18) 1 d P A 1
H12 H 0.5699 0.7077 -0.0745 0.075 Uiso 0.51(18) 1 calc PR A 1
C13 C 0.659(11) 0.755(6) 0.086(8) 0.061(15) Uani 0.51(18) 1 d P A 1
H13 H 0.7485 0.8024 0.0951 0.074 Uiso 0.51(18) 1 calc PR A 1
C14 C 0.636(12) 0.743(8) 0.178(7) 0.058(15) Uani 0.51(18) 1 d P A 1
H14 H 0.7081 0.7798 0.2470 0.070 Uiso 0.51(18) 1 calc PR A 1
C9' C 0.457(16) 0.649(17) 0.145(19) 0.05(2) Uani 0.49(18) 1 d P A 2
C10' C 0.339(11) 0.575(8) 0.043(6) 0.059(15) Uani 0.49(18) 1 d P A 2
H10' H 0.2562 0.5257 0.0412 0.071 Uiso 0.49(18) 1 calc PR A 2
C11' C 0.351(13) 0.576(9) -0.051(4) 0.064(18) Uani 0.49(18) 1 d P A 2
H11' H 0.2775 0.5264 -0.1183 0.076 Uiso 0.49(18) 1 calc PR A 2
C12' C 0.475(15) 0.654(10) -0.046(9) 0.06(2) Uani 0.49(18) 1 d P A 2
H12' H 0.4779 0.6585 -0.1104 0.070 Uiso 0.49(18) 1 calc PR A 2
C13' C 0.592(13) 0.723(8) 0.048(8) 0.07(2) Uani 0.49(18) 1 d P A 2
H13' H 0.6769 0.7681 0.0471 0.078 Uiso 0.49(18) 1 calc PR A 2
C14' C 0.579(12) 0.724(8) 0.145(8) 0.058(16) Uani 0.49(18) 1 d P A 2
H14' H 0.6525 0.7748 0.2121 0.069 Uiso 0.49(18) 1 calc PR A 2
C15 C 0.1851(15) 0.3351(12) 0.2299(11) 0.056(3) Uani 1 1 d . B .
C16 C 0.0401(17) 0.2884(14) 0.1338(12) 0.069(4) Uani 1 1 d . . .
C17 C 0.037(11) 0.332(7) 0.049(7) 0.085(18) Uani 0.51(9) 1 d P B 1
H17A H 0.0454 0.4149 0.0794 0.127 Uiso 0.51(9) 1 calc PR B 1
H17B H -0.0534 0.2878 -0.0116 0.127 Uiso 0.51(9) 1 calc PR B 1
H17C H 0.1156 0.3212 0.0238 0.127 Uiso 0.51(9) 1 calc PR B 1
C18 C -0.003(7) 0.157(5) 0.089(6) 0.11(2) Uani 0.51(9) 1 d P B 1
H18A H -0.0963 0.1224 0.0310 0.163 Uiso 0.51(9) 1 calc PR B 1
H18B H -0.0089 0.1331 0.1460 0.163 Uiso 0.51(9) 1 calc PR B 1
H18C H 0.0671 0.1292 0.0601 0.163 Uiso 0.51(9) 1 calc PR B 1
C19 C -0.065(4) 0.335(7) 0.188(4) 0.084(16) Uani 0.51(9) 1 d P B 1
H19A H -0.0537 0.3228 0.2530 0.126 Uiso 0.51(9) 1 calc PR B 1
H19B H -0.1630 0.2926 0.1373 0.126 Uiso 0.51(9) 1 calc PR B 1
H19C H -0.0450 0.4184 0.2067 0.126 Uiso 0.51(9) 1 calc PR B 1
C17' C -0.082(4) 0.255(7) 0.165(4) 0.087(18) Uani 0.49(9) 1 d P B 2
H17D H -0.1126 0.1702 0.1412 0.130 Uiso 0.49(9) 1 calc PR B 2
H17E H -0.1597 0.2773 0.1311 0.130 Uiso 0.49(9) 1 calc PR B 2
H17F H -0.0540 0.2945 0.2433 0.130 Uiso 0.49(9) 1 calc PR B 2
C18' C 0.046(12) 0.378(7) 0.078(8) 0.09(2) Uani 0.49(9) 1 d P B 2
H18D H 0.0593 0.4562 0.1312 0.131 Uiso 0.49(9) 1 calc PR B 2
H18E H -0.0425 0.3513 0.0176 0.131 Uiso 0.49(9) 1 calc PR B 2
H18F H 0.1260 0.3804 0.0519 0.131 Uiso 0.49(9) 1 calc PR B 2
C19' C 0.054(7) 0.160(5) 0.045(5) 0.097(18) Uani 0.49(9) 1 d P B 2
H19D H 0.0915 0.1757 -0.0071 0.145 Uiso 0.49(9) 1 calc PR B 2
H19E H -0.0403 0.1008 0.0064 0.145 Uiso 0.49(9) 1 calc PR B 2
H19F H 0.1178 0.1315 0.0852 0.145 Uiso 0.49(9) 1 calc PR B 2
C20 C 0.4644(14) 0.1933(11) 0.2929(10) 0.048(3) Uani 1 1 d . C .
C21 C 0.4910(16) 0.0754(12) 0.2312(12) 0.061(3) Uani 1 1 d . . .
C22 C 0.649(5) 0.091(4) 0.280(4) 0.085(14) Uani 0.52(5) 1 d P C 1
H22A H 0.6667 0.0822 0.3468 0.127 Uiso 0.52(5) 1 calc PR C 1
H22B H 0.7062 0.1684 0.2942 0.127 Uiso 0.52(5) 1 calc PR C 1
H22C H 0.6743 0.0313 0.2286 0.127 Uiso 0.52(5) 1 calc PR C 1
C23 C 0.393(5) -0.027(3) 0.235(3) 0.077(13) Uani 0.52(5) 1 d P C 1
H23A H 0.2937 -0.0347 0.2008 0.116 Uiso 0.52(5) 1 calc PR C 1
H23B H 0.4103 -0.0126 0.3106 0.116 Uiso 0.52(5) 1 calc PR C 1
H23C H 0.4116 -0.0990 0.1976 0.116 Uiso 0.52(5) 1 calc PR C 1
C24 C 0.455(6) 0.053(3) 0.108(3) 0.082(12) Uani 0.52(5) 1 d P C 1
H24A H 0.5201 0.1164 0.1041 0.123 Uiso 0.52(5) 1 calc PR C 1
H24B H 0.3571 0.0515 0.0785 0.123 Uiso 0.52(5) 1 calc PR C 1
H24C H 0.4657 -0.0214 0.0669 0.123 Uiso 0.52(5) 1 calc PR C 1
C22' C 0.372(5) 0.013(4) 0.120(4) 0.096(18) Uani 0.48(5) 1 d P C 2
H22D H 0.3912 0.0516 0.0753 0.144 Uiso 0.48(5) 1 calc PR C 2
H22E H 0.2812 0.0159 0.1290 0.144 Uiso 0.48(5) 1 calc PR C 2
H22F H 0.3687 -0.0686 0.0862 0.144 Uiso 0.48(5) 1 calc PR C 2
C23' C 0.627(5) 0.097(4) 0.217(4) 0.077(13) Uani 0.48(5) 1 d P C 2
H23D H 0.7026 0.1410 0.2880 0.115 Uiso 0.48(5) 1 calc PR C 2
H23E H 0.6296 0.1412 0.1748 0.115 Uiso 0.48(5) 1 calc PR C 2
H23F H 0.6406 0.0219 0.1799 0.115 Uiso 0.48(5) 1 calc PR C 2
C24' C 0.500(6) 0.002(3) 0.308(4) 0.086(15) Uani 0.48(5) 1 d P C 2
H24D H 0.4086 -0.0197 0.3164 0.128 Uiso 0.48(5) 1 calc PR C 2
H24E H 0.5740 0.0519 0.3786 0.128 Uiso 0.48(5) 1 calc PR C 2
H24F H 0.5237 -0.0684 0.2730 0.128 Uiso 0.48(5) 1 calc PR C 2
C25 C 0.8019(12) 0.5266(9) 0.4419(8) 0.039(3) Uani 1 1 d . . .
H25A H 0.8129 0.5758 0.4043 0.058 Uiso 1 1 calc R . .
H25B H 0.8062 0.4496 0.3992 0.058 Uiso 1 1 calc R . .
H25C H 0.8785 0.5629 0.5122 0.058 Uiso 1 1 calc R . .
C26 C 0.256(3) 0.0495(19) 0.492(2) 0.111(7) Uani 1 1 d . . .
H26A H 0.2214 -0.0340 0.4438 0.167 Uiso 1 1 calc R . .
H26B H 0.2985 0.0609 0.5665 0.167 Uiso 1 1 calc R . .
H26C H 0.3285 0.0897 0.4723 0.167 Uiso 1 1 calc R . .
C27 C 0.132(2) 0.0996(17) 0.4828(18) 0.084(5) Uani 1 1 d . . .
C28 C 0.040(3) 0.069(2) 0.367(2) 0.125(8) Uani 1 1 d . . .
H28A H 0.0991 0.0997 0.3325 0.188 Uiso 1 1 calc R . .
H28B H -0.0365 0.1027 0.3680 0.188 Uiso 1 1 calc R . .
H28C H 0.0001 -0.0164 0.3260 0.188 Uiso 1 1 calc R . .

loop_
_atom_site_aniso_label
_atom_site_aniso_U_11
_atom_site_aniso_U_22
_atom_site_aniso_U_33
_atom_site_aniso_U_23
_atom_site_aniso_U_13
_atom_site_aniso_U_12
Pd1 0.0471(5) 0.0373(5) 0.0360(5) 0.0156(4) 0.0202(4) 0.0182(4)
Pd2 0.0451(5) 0.0404(5) 0.0364(5) 0.0174(4) 0.0205(4) 0.0179(4)
N1 0.069(7) 0.052(6) 0.045(6) 0.026(5) 0.027(5) 0.030(5)
O1 0.059(5) 0.055(5) 0.045(5) 0.019(4) 0.013(4) 0.021(4)
O2 0.059(6) 0.069(6) 0.047(5) 0.022(5) 0.015(4) 0.010(5)
O3 0.066(6) 0.049(5) 0.055(5) 0.016(4) 0.033(5) 0.025(4)
O4 0.071(6) 0.050(5) 0.056(5) 0.021(4) 0.038(5) 0.027(4)
O5 0.054(5) 0.027(4) 0.031(4) 0.011(3) 0.004(3) 0.018(3)
O6 0.115(11) 0.108(11) 0.148(14) 0.039(11) 0.075(11) 0.032(9)
C1 0.068(8) 0.050(7) 0.051(7) 0.027(6) 0.025(6) 0.025(6)
C2 0.061(8) 0.047(7) 0.047(7) 0.023(6) 0.028(6) 0.021(6)
C3 0.056(7) 0.040(6) 0.041(6) 0.020(5) 0.021(5) 0.029(5)
C4 0.061(8) 0.046(7) 0.047(7) 0.025(6) 0.026(6) 0.023(6)
C5 0.060(8) 0.052(8) 0.056(8) 0.019(6) 0.030(6) 0.024(6)
C6 0.064(9) 0.065(9) 0.070(9) 0.024(8) 0.029(7) 0.032(7)
C7 0.068(9) 0.062(9) 0.074(10) 0.021(8) 0.023(8) 0.038(8)
C8 0.069(9) 0.057(8) 0.056(8) 0.028(7) 0.017(7) 0.033(7)
C9 0.07(7) 0.05(6) 0.05(5) 0.03(5) 0.03(6) 0.03(5)
C10 0.07(4) 0.06(4) 0.05(3) 0.02(3) 0.02(3) 0.03(3)
C11 0.07(6) 0.06(5) 0.05(3) 0.03(3) 0.02(3) 0.02(4)
C12 0.08(6) 0.06(4) 0.05(4) 0.02(3) 0.03(4) 0.02(4)
C13 0.07(4) 0.06(3) 0.05(4) 0.02(3) 0.03(3) 0.02(3)
C14 0.07(4) 0.06(3) 0.05(3) 0.03(3) 0.03(3) 0.02(3)
C9' 0.07(7) 0.05(6) 0.05(6) 0.03(5) 0.03(6) 0.03(5)
C10' 0.07(4) 0.06(3) 0.05(3) 0.03(3) 0.02(3) 0.02(3)
C11' 0.08(4) 0.06(4) 0.05(2) 0.02(2) 0.02(2) 0.02(3)
C12' 0.07(6) 0.06(5) 0.05(3) 0.03(3) 0.03(4) 0.02(4)
C13' 0.07(6) 0.06(4) 0.05(5) 0.02(4) 0.02(5) 0.02(4)
C14' 0.07(5) 0.06(3) 0.05(4) 0.02(3) 0.03(3) 0.02(4)
C15 0.061(8) 0.051(8) 0.051(8) 0.019(6) 0.014(6) 0.022(7)
C16 0.061(9) 0.070(10) 0.057(9) 0.021(8) 0.002(7) 0.020(8)
C17 0.08(3) 0.08(5) 0.06(4) 0.01(3) 0.00(3) 0.01(4)
C18 0.09(4) 0.09(3) 0.08(3) 0.00(3) -0.01(3) 0.00(3)
C19 0.06(2) 0.08(4) 0.07(2) 0.02(3) -0.001(18) 0.02(2)
C17' 0.07(2) 0.09(4) 0.07(2) 0.01(3) 0.001(18) 0.01(2)
C18' 0.08(3) 0.08(5) 0.07(5) 0.02(3) -0.01(3) 0.02(4)
C19' 0.08(3) 0.09(3) 0.07(3) 0.00(2) 0.00(2) 0.01(2)
C20 0.060(8) 0.040(7) 0.045(7) 0.015(6) 0.021(6) 0.023(6)
C21 0.077(10) 0.042(7) 0.063(9) 0.013(6) 0.035(8) 0.025(7)
C22 0.08(3) 0.06(2) 0.09(3) 0.00(2) 0.03(3) 0.038(18)
C23 0.09(3) 0.045(16) 0.08(3) 0.007(16) 0.04(2) 0.023(17)
C24 0.10(4) 0.06(2) 0.07(2) 0.006(17) 0.04(2) 0.03(2)
C22' 0.09(3) 0.06(3) 0.09(3) -0.02(2) 0.02(2) 0.02(2)
C23' 0.08(3) 0.06(2) 0.08(3) 0.00(2) 0.04(3) 0.036(19)
C24' 0.10(4) 0.06(2) 0.08(3) 0.014(19) 0.03(3) 0.03(2)
C25 0.054(7) 0.027(5) 0.030(5) 0.011(4) 0.004(5) 0.018(5)
C26 0.130(18) 0.088(14) 0.122(17) 0.048(13) 0.057(15) 0.028(13)
C27 0.089(13) 0.070(11) 0.102(14) 0.039(11) 0.050(12) 0.019(10)
C28 0.118(18) 0.112(18) 0.13(2) 0.046(16) 0.051(16) 0.018(14)

loop_
_atom_type_symbol
_atom_type_description
_atom_type_scat_dispersion_real
_atom_type_scat_dispersion_imag
_atom_type_scat_source
C C 0.0033 0.0016 'International Tables Vol C Tables 4.2.6.8 and 6.1.1.4'
H H 0.0000 0.0000 'International Tables Vol C Tables 4.2.6.8 and 6.1.1.4'
N N 0.0061 0.0033 'International Tables Vol C Tables 4.2.6.8 and 6.1.1.4'
O O 0.0106 0.0060 'International Tables Vol C Tables 4.2.6.8 and 6.1.1.4'

loop_
_geom_angle_atom_site_label_1
_geom_angle_atom_site_label_2
_geom_angle_atom_site_label_3
_geom_angle
_geom_angle_site_symmetry_1
_geom_angle_site_symmetry_3
O5 Pd1 O1 173.1(3) . .
O5 Pd1 O3 94.5(3) . .
O1 Pd1 O3 90.6(4) . .
O5 Pd1 C3 78.6(4) . .
O1 Pd1 C3 96.5(4) . .
O3 Pd1 C3 172.9(4) . .
O5 Pd1 C2 86.3(4) . .
O1 Pd1 C2 92.4(4) . .
O3 Pd1 C2 143.4(4) . .
C3 Pd1 C2 35.5(4) . .
O5 Pd1 Pd2 90.1(2) . .
O1 Pd1 Pd2 86.4(3) . .
O3 Pd1 Pd2 77.8(2) . .
C3 Pd1 Pd2 103.7(3) . .
C2 Pd1 Pd2 138.8(3) . .
O5 Pd1 Pd2 41.1(2) . 2_666
O1 Pd1 Pd2 132.5(3) . 2_666
O3 Pd1 Pd2 132.5(3) . 2_666
C3 Pd1 Pd2 41.6(3) . 2_666
C2 Pd1 Pd2 65.8(3) . 2_666
Pd2 Pd1 Pd2 84.98(4) . 2_666
O5 Pd2 C3 82.2(4) 2_666 2_666
O5 Pd2 O4 175.4(3) 2_666 .
C3 Pd2 O4 93.4(4) 2_666 .
O5 Pd2 O2 94.3(4) 2_666 .
C3 Pd2 O2 172.3(4) 2_666 .
O4 Pd2 O2 90.2(4) . .
O5 Pd2 Pd1 97.6(2) 2_666 .
C3 Pd2 Pd1 112.8(4) 2_666 .
O4 Pd2 Pd1 82.9(2) . .
O2 Pd2 Pd1 74.4(3) . .
O5 Pd2 Pd1 40.6(2) 2_666 2_666
C3 Pd2 Pd1 45.9(3) 2_666 2_666
O4 Pd2 Pd1 134.8(3) . 2_666
O2 Pd2 Pd1 132.8(3) . 2_666
Pd1 Pd2 Pd1 95.02(4) . 2_666
C2 N1 C1 108.5(10) . .
C2 N1 C9' 130(8) . .
C1 N1 C9' 121(7) . .
C2 N1 C9 119(7) . .
C1 N1 C9 132(7) . .
C9' N1 C9 17(8) . .
C15 O1 Pd1 120.2(8) . .
C15 O2 Pd2 133.4(9) . .
C20 O3 Pd1 128.5(8) . .
C20 O4 Pd2 125.1(8) . .
C25 O5 Pd1 122.4(7) . .
C25 O5 Pd2 118.5(7) . 2_666
Pd1 O5 Pd2 98.3(3) . 2_666
N1 C1 C4 108.4(11) . .
N1 C1 C8 130.9(12) . .
C4 C1 C8 120.7(13) . .
N1 C2 C3 111.8(11) . .
N1 C2 Pd1 118.3(9) . .
C3 C2 Pd1 63.1(6) . .
N1 C2 H2 124.1 . .
C3 C2 H2 124.1 . .
Pd1 C2 H2 88.9 . .
C2 C3 C4 103.8(10) . .
C2 C3 Pd2 121.2(9) . 2_666
C4 C3 Pd2 130.3(8) . 2_666
C2 C3 Pd1 81.4(7) . .
C4 C3 Pd1 115.5(8) . .
Pd2 C3 Pd1 92.5(4) 2_666 .
C5 C4 C1 119.5(12) . .
C5 C4 C3 133.0(11) . .
C1 C4 C3 107.5(11) . .
C4 C5 C6 119.2(13) . .
C4 C5 H5A 120.4 . .
C6 C5 H5A 120.4 . .
C7 C6 C5 120.3(14) . .
C7 C6 H6 119.8 . .
C5 C6 H6 119.8 . .
C8 C7 C6 122.1(14) . .
C8 C7 H7 118.9 . .
C6 C7 H7 118.9 . .
C7 C8 C1 118.1(13) . .
C7 C8 H8 120.9 . .
C1 C8 H8 120.9 . .
C10 C9 C14 122(10) . .
C10 C9 N1 115(8) . .
C14 C9 N1 122(10) . .
C9 C10 C11 123(8) . .
C9 C10 H10 118.6 . .
C11 C10 H10 118.6 . .
C12 C11 C10 114(5) . .
C12 C11 H11 122.8 . .
C10 C11 H11 122.8 . .
C11 C12 C13 123(6) . .
C11 C12 H12 118.4 . .
C13 C12 H12 118.4 . .
C12 C13 C14 121(5) . .
C12 C13 H13 119.6 . .
C14 C13 H13 119.6 . .
C9 C14 C13 116(10) . .
C9 C14 H14 121.8 . .
C13 C14 H14 121.8 . .
C14' C9' N1 116(10) . .
C14' C9' C10' 120(10) . .
N1 C9' C10' 125(10) . .
C11' C10' C9' 119(9) . .
C11' C10' H10' 120.5 . .
C9' C10' H10' 120.5 . .
C10' C11' C12' 119(6) . .
C10' C11' H11' 120.4 . .
C12' C11' H11' 120.4 . .
C13' C12' C11' 124(6) . .
C13' C12' H12' 117.9 . .
C11' C12' H12' 117.9 . .
C12' C13' C14' 116(6) . .
C12' C13' H13' 121.8 . .
C14' C13' H13' 121.8 . .
C9' C14' C13' 121(10) . .
C9' C14' H14' 119.3 . .
C13' C14' H14' 119.3 . .
O2 C15 O1 125.6(12) . .
O2 C15 C16 118.6(13) . .
O1 C15 C16 115.8(12) . .
C17' C16 C17 125(5) . .
C17' C16 C18 75(3) . .
C17 C16 C18 113(3) . .
C17' C16 C19 36(2) . .
C17 C16 C19 106(4) . .
C18 C16 C19 110(3) . .
C17' C16 C15 112(2) . .
C17 C16 C15 117(4) . .
C18 C16 C15 106(2) . .
C19 C16 C15 104.6(19) . .
C17' C16 C18' 121(5) . .
C17 C16 C18' 20(3) . .
C18 C16 C18' 133(3) . .
C19 C16 C18' 93(4) . .
C15 C16 C18' 107(4) . .
C17' C16 C19' 107(3) . .
C17 C16 C19' 87(3) . .
C18 C16 C19' 33(2) . .
C19 C16 C19' 141(3) . .
C15 C16 C19' 101.2(19) . .
C18' C16 C19' 107(4) . .
C16 C17 H17A 109.5 . .
C16 C17 H17B 109.5 . .
H17A C17 H17B 109.5 . .
C16 C17 H17C 109.5 . .
H17A C17 H17C 109.5 . .
H17B C17 H17C 109.5 . .
C16 C18 H18A 109.5 . .
C16 C18 H18B 109.5 . .
H18A C18 H18B 109.5 . .
C16 C18 H18C 109.5 . .
H18A C18 H18C 109.5 . .
H18B C18 H18C 109.5 . .
C16 C19 H19A 109.5 . .
C16 C19 H19B 109.5 . .
H19A C19 H19B 109.5 . .
C16 C19 H19C 109.5 . .
H19A C19 H19C 109.5 . .
H19B C19 H19C 109.5 . .
C16 C17' H17D 109.5 . .
C16 C17' H17E 109.5 . .
H17D C17' H17E 109.5 . .
C16 C17' H17F 109.5 . .
H17D C17' H17F 109.5 . .
H17E C17' H17F 109.5 . .
C16 C18' H18D 109.5 . .
C16 C18' H18E 109.5 . .
H18D C18' H18E 109.5 . .
C16 C18' H18F 109.5 . .
H18D C18' H18F 109.5 . .
H18E C18' H18F 109.5 . .
C16 C19' H19D 109.5 . .
C16 C19' H19E 109.5 . .
H19D C19' H19E 109.5 . .
C16 C19' H19F 109.5 . .
H19D C19' H19F 109.5 . .
H19E C19' H19F 109.5 . .
O3 C20 O4 125.6(11) . .
O3 C20 C21 115.8(11) . .
O4 C20 C21 118.5(11) . .
C23' C21 C23 134(2) . .
C23' C21 C22 35(2) . .
C23 C21 C22 113(3) . .
C23' C21 C22' 109(3) . .
C23 C21 C22' 75(3) . .
C22 C21 C22' 138(2) . .
C23' C21 C20 112(2) . .
C23 C21 C20 110.7(15) . .
C22 C21 C20 108.4(18) . .
C22' C21 C20 106.2(19) . .
C23' C21 C24 75(2) . .
C23 C21 C24 109(2) . .
C22 C21 C24 109(3) . .
C22' C21 C24 37(2) . .
C20 C21 C24 107.4(17) . .
C23' C21 C24' 105(3) . .
C23 C21 C24' 42.9(18) . .
C22 C21 C24' 74(3) . .
C22' C21 C24' 116(3) . .
C20 C21 C24' 108.6(15) . .
C24 C21 C24' 141(2) . .
C21 C22 H22A 109.5 . .
C21 C22 H22B 109.5 . .
H22A C22 H22B 109.5 . .
C21 C22 H22C 109.5 . .
H22A C22 H22C 109.5 . .
H22B C22 H22C 109.5 . .
C21 C23 H23A 109.5 . .
C21 C23 H23B 109.5 . .
H23A C23 H23B 109.5 . .
C21 C23 H23C 109.5 . .
H23A C23 H23C 109.5 . .
H23B C23 H23C 109.5 . .
C21 C24 H24A 109.5 . .
C21 C24 H24B 109.5 . .
H24A C24 H24B 109.5 . .
C21 C24 H24C 109.5 . .
H24A C24 H24C 109.5 . .
H24B C24 H24C 109.5 . .
C21 C22' H22D 109.5 . .
C21 C22' H22E 109.5 . .
H22D C22' H22E 109.5 . .
C21 C22' H22F 109.5 . .
H22D C22' H22F 109.5 . .
H22E C22' H22F 109.5 . .
C21 C23' H23D 109.5 . .
C21 C23' H23E 109.5 . .
H23D C23' H23E 109.5 . .
C21 C23' H23F 109.5 . .
H23D C23' H23F 109.5 . .
H23E C23' H23F 109.5 . .
C21 C24' H24D 109.5 . .
C21 C24' H24E 109.5 . .
H24D C24' H24E 109.5 . .
C21 C24' H24F 109.5 . .
H24D C24' H24F 109.5 . .
H24E C24' H24F 109.5 . .
O5 C25 H25A 109.5 . .
O5 C25 H25B 109.5 . .
H25A C25 H25B 109.5 . .
O5 C25 H25C 109.5 . .
H25A C25 H25C 109.5 . .
H25B C25 H25C 109.5 . .
C27 C26 H26A 109.5 . .
C27 C26 H26B 109.5 . .
H26A C26 H26B 109.5 . .
C27 C26 H26C 109.5 . .
H26A C26 H26C 109.5 . .
H26B C26 H26C 109.5 . .
O6 C27 C26 121(2) . .
O6 C27 C28 124(2) . .
C26 C27 C28 115(2) . .
C27 C28 H28A 109.5 . .
C27 C28 H28B 109.5 . .
H28A C28 H28B 109.5 . .
C27 C28 H28C 109.5 . .
H28A C28 H28C 109.5 . .
H28B C28 H28C 109.5 . .

loop_
_geom_bond_atom_site_label_1
_geom_bond_atom_site_label_2
_geom_bond_distance
_geom_bond_site_symmetry_2
Pd1 O5 1.962(7) .
Pd1 O1 2.014(9) .
Pd1 O3 2.084(9) .
Pd1 C3 2.146(11) .
Pd1 C2 2.380(12) .
Pd1 Pd2 2.9397(12) .
Pd1 Pd2 2.9825(18) 2_666
Pd2 O5 1.981(7) 2_666
Pd2 C3 1.981(11) 2_666
Pd2 O4 2.018(8) .
Pd2 O2 2.095(9) .
Pd2 Pd1 2.9825(18) 2_666
N1 C2 1.368(16) .
N1 C1 1.384(17) .
N1 C9' 1.4(2) .
N1 C9 1.5(2) .
O1 C15 1.299(16) .
O2 C15 1.232(16) .
O3 C20 1.262(15) .
O4 C20 1.266(15) .
O5 C25 1.277(14) .
O5 Pd2 1.981(7) 2_666
O6 C27 1.20(2) .
C1 C4 1.406(17) .
C1 C8 1.420(18) .
C2 C3 1.397(16) .
C2 H2 0.9300 .
C3 C4 1.476(17) .
C3 Pd2 1.981(11) 2_666
C4 C5 1.379(17) .
C5 C6 1.406(19) .
C5 H5A 0.9300 .
C6 C7 1.38(2) .
C6 H6 0.9300 .
C7 C8 1.35(2) .
C7 H7 0.9300 .
C8 H8 0.9300 .
C9 C10 1.35(18) .
C9 C14 1.37(12) .
C10 C11 1.43(9) .
C10 H10 0.9300 .
C11 C12 1.36(8) .
C11 H11 0.9300 .
C12 C13 1.39(6) .
C12 H12 0.9300 .
C13 C14 1.41(10) .
C13 H13 0.9300 .
C14 H14 0.9300 .
C9' C14' 1.38(14) .
C9' C10' 1.44(16) .
C10' C11' 1.35(10) .
C10' H10' 0.9300 .
C11' C12' 1.40(6) .
C11' H11' 0.9300 .
C12' C13' 1.36(8) .
C12' H12' 0.9300 .
C13' C14' 1.40(11) .
C13' H13' 0.9300 .
C14' H14' 0.9300 .
C15 C16 1.543(19) .
C16 C17' 1.44(5) .
C16 C17 1.47(11) .
C16 C18 1.48(5) .
C16 C19 1.54(5) .
C16 C18' 1.60(11) .
C17 H17A 0.9600 .
C17 H17B 0.9600 .
C17 H17C 0.9600 .
C18 H18A 0.9600 .
C18 H18B 0.9600 .
C18 H18C 0.9600 .
C19 H19A 0.9600 .
C19 H19B 0.9600 .
C19 H19C 0.9600 .
C17' H17D 0.9600 .
C17' H17E 0.9600 .
C17' H17F 0.9600 .
C18' H18D 0.9600 .
C18' H18E 0.9600 .
C18' H18F 0.9600 .
C19' H19D 0.9600 .
C19' H19E 0.9600 .
C19' H19F 0.9600 .
C20 C21 1.549(17) .
C21 C23' 1.42(5) .
C21 C23 1.50(3) .
C21 C22 1.50(5) .
C21 C22' 1.50(4) .
C21 C24 1.57(4) .
C21 C24' 1.65(4) .
C22 H22A 0.9600 .
C22 H22B 0.9600 .
C22 H22C 0.9600 .
C23 H23A 0.9600 .
C23 H23B 0.9600 .
C23 H23C 0.9600 .
C24 H24A 0.9600 .
C24 H24B 0.9600 .
C24 H24C 0.9600 .
C22' H22D 0.9600 .
C22' H22E 0.9600 .
C22' H22F 0.9600 .
C23' H23D 0.9600 .
C23' H23E 0.9600 .
C23' H23F 0.9600 .
C24' H24D 0.9600 .
C24' H24E 0.9600 .
C24' H24F 0.9600 .
C25 H25A 0.9600 .
C25 H25B 0.9600 .
C25 H25C 0.9600 .
C26 C27 1.51(3) .
C26 H26A 0.9600 .
C26 H26B 0.9600 .
C26 H26C 0.9600 .
C27 C28 1.51(3) .
C28 H28A 0.9600 .
C28 H28B 0.9600 .
C28 H28C 0.9600 .

loop_
_geom_torsion_atom_site_label_1
_geom_torsion_atom_site_label_2
_geom_torsion_atom_site_label_3
_geom_torsion_atom_site_label_4
_geom_torsion
_geom_torsion_site_symmetry_1
_geom_torsion_site_symmetry_4
O5 Pd1 Pd2 O5 81.6(3) . 2_666
O1 Pd1 Pd2 O5 -92.4(3) . 2_666
O3 Pd1 Pd2 O5 176.2(3) . 2_666
C3 Pd1 Pd2 O5 3.4(4) . 2_666
C2 Pd1 Pd2 O5 -2.8(5) . 2_666
Pd2 Pd1 Pd2 O5 40.8(2) 2_666 2_666
O5 Pd1 Pd2 C3 -3.1(4) . 2_666
O1 Pd1 Pd2 C3 -177.1(4) . 2_666
O3 Pd1 Pd2 C3 91.5(4) . 2_666
C3 Pd1 Pd2 C3 -81.4(5) . 2_666
C2 Pd1 Pd2 C3 -87.5(6) . 2_666
Pd2 Pd1 Pd2 C3 -43.9(3) 2_666 2_666
O5 Pd1 Pd2 O4 -93.8(3) . .
O1 Pd1 Pd2 O4 92.2(4) . .
O3 Pd1 Pd2 O4 0.8(4) . .
C3 Pd1 Pd2 O4 -172.0(4) . .
C2 Pd1 Pd2 O4 -178.2(5) . .
Pd2 Pd1 Pd2 O4 -134.6(3) 2_666 .
O5 Pd1 Pd2 O2 174.0(4) . .
O1 Pd1 Pd2 O2 0.0(4) . .
O3 Pd1 Pd2 O2 -91.4(4) . .
C3 Pd1 Pd2 O2 95.7(4) . .
C2 Pd1 Pd2 O2 89.5(6) . .
Pd2 Pd1 Pd2 O2 133.2(3) 2_666 .
O5 Pd1 Pd2 Pd1 40.8(2) . 2_666
O1 Pd1 Pd2 Pd1 -133.2(3) . 2_666
O3 Pd1 Pd2 Pd1 135.4(3) . 2_666
C3 Pd1 Pd2 Pd1 -37.4(3) . 2_666
C2 Pd1 Pd2 Pd1 -43.6(5) . 2_666
Pd2 Pd1 Pd2 Pd1 0.0 2_666 2_666
O5 Pd1 O1 C15 -60(3) . .
O3 Pd1 O1 C15 77.5(10) . .
C3 Pd1 O1 C15 -103.6(10) . .
C2 Pd1 O1 C15 -139.0(10) . .
Pd2 Pd1 O1 C15 -0.3(9) . .
Pd2 Pd1 O1 C15 -80.1(10) 2_666 .
O5 Pd2 O2 C15 97.2(13) 2_666 .
C3 Pd2 O2 C15 160(3) 2_666 .
O4 Pd2 O2 C15 -82.1(13) . .
Pd1 Pd2 O2 C15 0.5(12) . .
Pd1 Pd2 O2 C15 82.7(13) 2_666 .
O5 Pd1 O3 C20 89.2(11) . .
O1 Pd1 O3 C20 -86.1(11) . .
C3 Pd1 O3 C20 103(3) . .
C2 Pd1 O3 C20 179.1(10) . .
Pd2 Pd1 O3 C20 0.1(10) . .
Pd2 Pd1 O3 C20 71.5(11) 2_666 .
O5 Pd2 O4 C20 -99(4) 2_666 .
C3 Pd2 O4 C20 -114.8(11) 2_666 .
O2 Pd2 O4 C20 72.0(10) . .
Pd1 Pd2 O4 C20 -2.2(10) . .
Pd1 Pd2 O4 C20 -92.2(10) 2_666 .
O1 Pd1 O5 C25 -154(3) . .
O3 Pd1 O5 C25 68.4(8) . .
C3 Pd1 O5 C25 -109.9(8) . .
C2 Pd1 O5 C25 -74.9(8) . .
Pd2 Pd1 O5 C25 146.1(7) . .
Pd2 Pd1 O5 C25 -131.6(9) 2_666 .
O1 Pd1 O5 Pd2 -23(3) . 2_666
O3 Pd1 O5 Pd2 -160.0(4) . 2_666
C3 Pd1 O5 Pd2 21.7(4) . 2_666
C2 Pd1 O5 Pd2 56.7(4) . 2_666
Pd2 Pd1 O5 Pd2 -82.3(3) . 2_666
C2 N1 C1 C4 -1.2(14) . .
C9' N1 C1 C4 174(9) . .
C9 N1 C1 C4 -170(9) . .
C2 N1 C1 C8 177.9(14) . .
C9' N1 C1 C8 -7(9) . .
C9 N1 C1 C8 9(9) . .
C1 N1 C2 C3 2.4(14) . .
C9' N1 C2 C3 -172(9) . .
C9 N1 C2 C3 173(8) . .
C1 N1 C2 Pd1 72.6(11) . .
C9' N1 C2 Pd1 -102(9) . .
C9 N1 C2 Pd1 -117(8) . .
O5 Pd1 C2 N1 -176.9(9) . .
O1 Pd1 C2 N1 -3.7(9) . .
O3 Pd1 C2 N1 90.5(11) . .
C3 Pd1 C2 N1 -101.5(12) . .
Pd2 Pd1 C2 N1 -91.1(9) . .
Pd2 Pd1 C2 N1 -139.9(10) 2_666 .
O5 Pd1 C2 C3 -75.5(7) . .
O1 Pd1 C2 C3 97.7(7) . .
O3 Pd1 C2 C3 -168.1(7) . .
Pd2 Pd1 C2 C3 10.4(10) . .
Pd2 Pd1 C2 C3 -38.5(6) 2_666 .
N1 C2 C3 C4 -2.5(14) . .
Pd1 C2 C3 C4 -114.2(9) . .
N1 C2 C3 Pd2 -160.6(8) . 2_666
Pd1 C2 C3 Pd2 87.7(7) . 2_666
N1 C2 C3 Pd1 111.7(10) . .
O5 Pd1 C3 C2 99.8(8) . .
O1 Pd1 C3 C2 -85.1(8) . .
O3 Pd1 C3 C2 86(3) . .
Pd2 Pd1 C3 C2 -173.0(7) . .
Pd2 Pd1 C3 C2 121.2(9) 2_666 .
O5 Pd1 C3 C4 -159.0(9) . .
O1 Pd1 C3 C4 16.1(9) . .
O3 Pd1 C3 C4 -173(3) . .
C2 Pd1 C3 C4 101.3(11) . .
Pd2 Pd1 C3 C4 -71.7(8) . .
Pd2 Pd1 C3 C4 -137.5(11) 2_666 .
O5 Pd1 C3 Pd2 -21.4(4) . 2_666
O1 Pd1 C3 Pd2 153.7(4) . 2_666
O3 Pd1 C3 Pd2 -35(3) . 2_666
C2 Pd1 C3 Pd2 -121.2(9) . 2_666
Pd2 Pd1 C3 Pd2 65.8(4) . 2_666
N1 C1 C4 C5 179.3(12) . .
C8 C1 C4 C5 0.1(19) . .
N1 C1 C4 C3 -0.4(14) . .
C8 C1 C4 C3 -179.5(12) . .
C2 C3 C4 C5 -177.9(14) . .
Pd2 C3 C4 C5 -23(2) 2_666 .
Pd1 C3 C4 C5 95.2(15) . .
C2 C3 C4 C1 1.7(14) . .
Pd2 C3 C4 C1 156.9(10) 2_666 .
Pd1 C3 C4 C1 -85.3(11) . .
C1 C4 C5 C6 -0.7(19) . .
C3 C4 C5 C6 178.8(13) . .
C4 C5 C6 C7 1(2) . .
C5 C6 C7 C8 0(2) . .
C6 C7 C8 C1 0(2) . .
N1 C1 C8 C7 -178.5(14) . .
C4 C1 C8 C7 0(2) . .
C2 N1 C9 C10 136(11) . .
C1 N1 C9 C10 -55(18) . .
C9' N1 C9 C10 -1(42) . .
C2 N1 C9 C14 -42(19) . .
C1 N1 C9 C14 126(13) . .
C9' N1 C9 C14 -179(71) . .
C14 C9 C10 C11 -2(23) . .
N1 C9 C10 C11 180(8) . .
C9 C10 C11 C12 -1(14) . .
C10 C11 C12 C13 2(9) . .
C11 C12 C13 C14 -1(10) . .
C10 C9 C14 C13 3(22) . .
N1 C9 C14 C13 -179(11) . .
C12 C13 C14 C9 -1(14) . .
C2 N1 C9' C14' -57(20) . .
C1 N1 C9' C14' 129(12) . .
C9 N1 C9' C14' -5(41) . .
C2 N1 C9' C10' 123(13) . .
C1 N1 C9' C10' -50(20) . .
C9 N1 C9' C10' 175(72) . .
C14' C9' C10' C11' 2(22) . .
N1 C9' C10' C11' -179(12) . .
C9' C10' C11' C12' -2(14) . .
C10' C11' C12' C13' 5(11) . .
C11' C12' C13' C14' -6(10) . .
N1 C9' C14' C13' 177(9) . .
C10' C9' C14' C13' -3(23) . .
C12' C13' C14' C9' 5(15) . .
Pd2 O2 C15 O1 -1(2) . .
Pd2 O2 C15 C16 175.4(10) . .
Pd1 O1 C15 O2 0.7(19) . .
Pd1 O1 C15 C16 -175.7(9) . .
O2 C15 C16 C17' 19(4) . .
O1 C15 C16 C17' -164(4) . .
O2 C15 C16 C17 173(4) . .
O1 C15 C16 C17 -11(4) . .
O2 C15 C16 C18 -61(4) . .
O1 C15 C16 C18 116(4) . .
O2 C15 C16 C19 56(3) . .
O1 C15 C16 C19 -127(3) . .
O2 C15 C16 C18' 153(4) . .
O1 C15 C16 C18' -30(4) . .
O2 C15 C16 C19' -95(3) . .
O1 C15 C16 C19' 82(3) . .
Pd1 O3 C20 O4 -2(2) . .
Pd1 O3 C20 C21 179.7(9) . .
Pd2 O4 C20 O3 3.2(19) . .
Pd2 O4 C20 C21 -178.4(9) . .
O3 C20 C21 C23' 38(3) . .
O4 C20 C21 C23' -141(3) . .
O3 C20 C21 C23 -161(2) . .
O4 C20 C21 C23 20(3) . .
O3 C20 C21 C22 75(3) . .
O4 C20 C21 C22 -104(3) . .
O3 C20 C21 C22' -81(3) . .
O4 C20 C21 C22' 100(3) . .
O3 C20 C21 C24 -43(3) . .
O4 C20 C21 C24 139(2) . .
O3 C20 C21 C24' 153(2) . .
O4 C20 C21 C24' -25(2) . .

loop_
_cod_changelog_entry_id
_cod_changelog_entry_author
_cod_changelog_entry_date
_cod_changelog_entry_text
1 'Vaitkus, Antanas' 2022-06-29T12:15:00+03:00
;
 Removed the '_chemical_name_common' data item that had an incorrect value.
;
